data_7702108
loop_
_publ_author_name
'Hausmann, David'
'K\"oppe, Ralf'
'Wolf, Silke'
'Roesky, Peter W.'
'Feldmann, Claus'

_publ_section_title
;
 Ionic-liquid-assisted synthesis of the phosphorus interhalides
 [PBr<sub>4</sub>][IBr<sub>2</sub>] and
 [PBr<sub>4</sub>][I<sub>5</sub>Br<sub>7</sub>].
;
_journal_issue 41
_journal_name_full 'Dalton transactions (Cambridge, England : 2003)'
_journal_page_first 16526
_journal_page_last 16532
_journal_paper_doi 10.1039/c6dt03303b
_journal_volume 45
_journal_year 2016
_chemical_formula_moiety Br4P,Br2I
_chemical_formula_sum 'Br6 I P'
_chemical_formula_weight 637.33
_chemical_name_systematic '[PBr4][IBr2]'
_space_group_IT_number 62
_space_group_name_Hall '-P 2ac 2n'
_space_group_name_H-M_alt 'P n m a'
_symmetry_cell_setting orthorhombic
_symmetry_space_group_name_H-M 'P n m a'
_atom_sites_solution_hydrogens notdet
_atom_sites_solution_primary direct
_atom_sites_solution_secondary difmap
_audit_block_doi 10.5517/ccdc.csd.cc1kntbc
_audit_creation_method SHELXL-97
_audit_update_record
;
2016-01-26 deposited with the CCDC.
2017-03-23 downloaded from the CCDC.
;
_cell_angle_alpha 90.00
_cell_angle_beta 90.00
_cell_angle_gamma 90.00
_cell_formula_units_Z 4
_cell_length_a 9.3739(19)
_cell_length_b 7.5698(15)
_cell_length_c 15.028(3)
_cell_measurement_reflns_used 9283
_cell_measurement_temperature 200(2)
_cell_measurement_theta_max 29.68
_cell_measurement_theta_min 2.50
_cell_volume 1066.4(4)
_computing_cell_refinement 'CELL, SELECT (STOE)'
_computing_data_collection 'EXPOSE (STOE)'
_computing_data_reduction 'INTEGRATE (STOE)'
_computing_molecular_graphics 'DIAMOND, Crystal Impact'
_computing_publication_material 'SHELXL-97 (Sheldrick, 1997)'
_computing_structure_refinement 'SHELXL-97 (Sheldrick, 1997)'
_computing_structure_solution 'SHELXS-97 (Sheldrick, 1990)'
_diffrn_ambient_temperature 200(2)
_diffrn_measured_fraction_theta_full 0.997
_diffrn_measured_fraction_theta_max 0.997
_diffrn_measurement_device_type 'STOE IPDS II'
_diffrn_measurement_method 'image plate'
_diffrn_radiation_monochromator graphite
_diffrn_radiation_source 'fine-focus sealed tube'
_diffrn_radiation_type MoK\a
_diffrn_radiation_wavelength 0.71073
_diffrn_reflns_av_R_equivalents 0.0894
_diffrn_reflns_av_sigmaI/netI 0.0447
_diffrn_reflns_limit_h_max 12
_diffrn_reflns_limit_h_min -12
_diffrn_reflns_limit_k_max 10
_diffrn_reflns_limit_k_min -9
_diffrn_reflns_limit_l_max 20
_diffrn_reflns_limit_l_min -20
_diffrn_reflns_number 9901
_diffrn_reflns_theta_full 29.20
_diffrn_reflns_theta_max 29.20
_diffrn_reflns_theta_min 2.56
_exptl_absorpt_coefficient_mu 25.560
_exptl_absorpt_correction_T_max 0.1131
_exptl_absorpt_correction_T_min 0.0318
_exptl_absorpt_correction_type numerical
_exptl_absorpt_process_details
'(X-RED, Data Reduction Program, Version 1.14, Stoe & Cie GmbH, Darmstadt 1999.; X-SHAPE, Crystal Optimisation for Numerical Absorption Correction, Version 1.06, Stoe & Cie GmbH, Darmstadt 1999.)'
_exptl_crystal_colour red
_exptl_crystal_density_diffrn 3.970
_exptl_crystal_density_method 'not measured'
_exptl_crystal_description block
_exptl_crystal_F_000 1112
_exptl_crystal_size_max 0.32
_exptl_crystal_size_mid 0.27
_exptl_crystal_size_min 0.22
_refine_diff_density_max 1.704
_refine_diff_density_min -0.876
_refine_diff_density_rms 0.306
_refine_ls_extinction_coef 0.0081(9)
_refine_ls_extinction_expression Fc^*^=kFc[1+0.001xFc^2^\l^3^/sin(2\q)]^-1/4^
_refine_ls_extinction_method SHELXL
_refine_ls_goodness_of_fit_ref 1.128
_refine_ls_hydrogen_treatment noref
_refine_ls_matrix_type full
_refine_ls_number_parameters 47
_refine_ls_number_reflns 1548
_refine_ls_number_restraints 0
_refine_ls_restrained_S_all 1.128
_refine_ls_R_factor_all 0.0539
_refine_ls_R_factor_gt 0.0469
_refine_ls_shift/su_max 0.001
_refine_ls_shift/su_mean 0.000
_refine_ls_structure_factor_coef Fsqd
_refine_ls_weighting_details 'calc w=1/[\s^2^(Fo^2^)+(0.0837P)^2^+0.0000P] where P=(Fo^2^+2Fc^2^)/3'
_refine_ls_weighting_scheme calc
_refine_ls_wR_factor_gt 0.1317
_refine_ls_wR_factor_ref 0.1373
_reflns_number_gt 1305
_reflns_number_total 1548
_reflns_threshold_expression >2sigma(I)
_cod_data_source_file c6dt03303b1.cif
_cod_data_source_block PBr6I
_cod_original_cell_volume 1066.3(4)
_cod_original_sg_symbol_H-M Pnma
_cod_database_code 7702108

loop_
_symmetry_equiv_pos_as_xyz
'x, y, z'
'-x+1/2, -y, z+1/2'
'-x, y+1/2, -z'
'x+1/2, -y+1/2, -z+1/2'
'-x, -y, -z'
'x-1/2, y, -z-1/2'
'x, -y-1/2, z'
'-x-1/2, y-1/2, z-1/2'

loop_
_atom_site_label
_atom_site_type_symbol
_atom_site_fract_x
_atom_site_fract_y
_atom_site_fract_z
_atom_site_U_iso_or_equiv
_atom_site_adp_type
_atom_site_occupancy
_atom_site_symmetry_multiplicity
_atom_site_calc_flag
_atom_site_refinement_flags
I1 I 0.32606(7) 0.2500 0.61456(4) 0.0441(2) Uani 1 2 d S
Br1 Br 0.09316(12) 0.2500 0.70633(8) 0.0562(3) Uani 1 2 d S
Br2 Br 0.58312(11) 0.2500 0.50895(6) 0.0459(3) Uani 1 2 d S
Br3 Br -0.22634(9) -0.02486(10) 0.61435(5) 0.0524(3) Uani 1 1 d .
Br4 Br 0.09436(12) -0.2500 0.58341(8) 0.0578(3) Uani 1 2 d S
Br5 Br -0.06775(12) -0.2500 0.79284(7) 0.0533(3) Uani 1 2 d S
P1 P -0.1047(3) -0.2500 0.65268(15) 0.0428(5) Uani 1 2 d S

loop_
_atom_site_aniso_label
_atom_site_aniso_U_11
_atom_site_aniso_U_22
_atom_site_aniso_U_33
_atom_site_aniso_U_23
_atom_site_aniso_U_13
_atom_site_aniso_U_12
I1 0.0473(4) 0.0441(3) 0.0410(3) 0.000 -0.0020(2) 0.000
Br1 0.0495(6) 0.0632(6) 0.0559(6) 0.000 0.0052(4) 0.000
Br2 0.0474(5) 0.0458(5) 0.0444(5) 0.000 0.0024(3) 0.000
Br3 0.0551(5) 0.0451(4) 0.0570(4) 0.0003(3) -0.0002(3) 0.0002(3)
Br4 0.0514(6) 0.0662(7) 0.0558(6) 0.000 0.0087(4) 0.000
Br5 0.0564(6) 0.0606(6) 0.0429(5) 0.000 -0.0028(4) 0.000
P1 0.0463(12) 0.0419(11) 0.0401(11) 0.000 -0.0008(9) 0.000

loop_
_atom_type_symbol
_atom_type_description
_atom_type_scat_dispersion_real
_atom_type_scat_dispersion_imag
_atom_type_scat_source
P P 0.1023 0.0942 'International Tables Vol C Tables 4.2.6.8 and 6.1.1.4'
Br Br -0.2901 2.4595 'International Tables Vol C Tables 4.2.6.8 and 6.1.1.4'
I I -0.4742 1.8119 'International Tables Vol C Tables 4.2.6.8 and 6.1.1.4'

loop_
_citation_id
_citation_doi
_citation_year
1 10.1039/C6DT03303B 2016

loop_
_geom_angle_atom_site_label_1
_geom_angle_atom_site_label_2
_geom_angle_atom_site_label_3
_geom_angle
_geom_angle_site_symmetry_1
_geom_angle_site_symmetry_3
Br1 I1 Br2 178.91(4) . .
Br3 P1 Br3 106.30(12) . 7
Br3 P1 Br5 110.72(8) . .
Br3 P1 Br5 110.72(8) 7 .
Br3 P1 Br4 109.62(8) . .
Br3 P1 Br4 109.62(8) 7 .
Br5 P1 Br4 109.81(12) . .

loop_
_geom_bond_atom_site_label_1
_geom_bond_atom_site_label_2
_geom_bond_distance
_geom_bond_site_symmetry_2
I1 Br1 2.5823(13) .
I1 Br2 2.8853(12) .
Br3 P1 2.1298(18) .
Br4 P1 2.137(3) .
Br5 P1 2.135(3) .
P1 Br3 2.1298(18) 7
